data_1512520
loop_
_publ_author_name
'Lejaeghere, K.'
'Van Speybroeck, V.'
'Van Oost, G.'
'Cottenier, S.'

_publ_section_title
;
 Error Estimates for Solid-State Density-Functional Theory Predictions: An
 Overview by Means of the Ground-State Elemental Crystals
;
_journal_issue 1
_journal_name_full 'Critical Reviews in Solid State and Materials Sciences'
_journal_page_first 1
_journal_paper_doi 10.1080/10408436.2013.772503
_journal_volume 39
_journal_year 2014
_chemical_formula_sum Mn
_space_group_IT_number 217
_symmetry_Int_Tables_number 217
_symmetry_space_group_name_Hall 'I -4 2 3'
_symmetry_space_group_name_H-M 'I -4 3 m'
_cell_angle_alpha 90
_cell_angle_beta 90
_cell_angle_gamma 90
_cell_formula_units_Z 58
_cell_length_a 8.63584
_cell_length_b 8.63584
_cell_length_c 8.63584
_cell_volume 644.041
_cod_data_source_file Mn.cif
_cod_data_source_block VESTA_phase_1
_cod_struct_determination_method theoretical
_cod_database_code 1512520

loop_
_symmetry_equiv_pos_as_xyz
'x, y, z'
'-x, -y, z'
'-x, y, -z'
'x, -y, -z'
'z, x, y'
'z, -x, -y'
'-z, -x, y'
'-z, x, -y'
'y, z, x'
'-y, z, -x'
'y, -z, -x'
'-y, -z, x'
'y, x, z'
'-y, -x, z'
'y, -x, -z'
'-y, x, -z'
'x, z, y'
'-x, z, -y'
'-x, -z, y'
'x, -z, -y'
'z, y, x'
'z, -y, -x'
'-z, y, -x'
'-z, -y, x'
'x+1/2, y+1/2, z+1/2'
'-x+1/2, -y+1/2, z+1/2'
'-x+1/2, y+1/2, -z+1/2'
'x+1/2, -y+1/2, -z+1/2'
'z+1/2, x+1/2, y+1/2'
'z+1/2, -x+1/2, -y+1/2'
'-z+1/2, -x+1/2, y+1/2'
'-z+1/2, x+1/2, -y+1/2'
'y+1/2, z+1/2, x+1/2'
'-y+1/2, z+1/2, -x+1/2'
'y+1/2, -z+1/2, -x+1/2'
'-y+1/2, -z+1/2, x+1/2'
'y+1/2, x+1/2, z+1/2'
'-y+1/2, -x+1/2, z+1/2'
'y+1/2, -x+1/2, -z+1/2'
'-y+1/2, x+1/2, -z+1/2'
'x+1/2, z+1/2, y+1/2'
'-x+1/2, z+1/2, -y+1/2'
'-x+1/2, -z+1/2, y+1/2'
'x+1/2, -z+1/2, -y+1/2'
'z+1/2, y+1/2, x+1/2'
'z+1/2, -y+1/2, -x+1/2'
'-z+1/2, y+1/2, -x+1/2'
'-z+1/2, -y+1/2, x+1/2'

loop_
_atom_site_label
_atom_site_occupancy
_atom_site_fract_x
_atom_site_fract_y
_atom_site_fract_z
_atom_site_adp_type
_atom_site_B_iso_or_equiv
_atom_site_type_symbol
Mn001 1.0 0.000000 0.000000 0.000000 Biso 1.000000 Mn
Mn002 1.0 0.817817 0.182183 0.182183 Biso 1.000000 Mn
Mn003 1.0 0.856347 0.143653 0.465356 Biso 1.000000 Mn
Mn004 1.0 0.089216 0.910784 0.716703 Biso 1.000000 Mn
